data_1100242
loop_
_publ_author_name
'Hoffmann, Reinhard W.'
'H\"olzer, Bettina'
'Knopff, Oliver'
'Harms, Klaus'

_publ_section_title
;
 Asymmetric Synthesis of a Chiral Secondary Grignard Reagent
;
_journal_coden_ASTM ACIEF5
_journal_issue 17
_journal_name_full 'Angewandte Chemie, International Edition'
_journal_page_first 3072
_journal_page_last 3074
_journal_paper_doi 10.1002/1521-3773(20000901)39:17<3072::AID-ANIE3072>3.0.CO;2-4
_journal_volume 39
_journal_year 2000
_chemical_formula_moiety 'C17 H19 N1 S1'
_chemical_formula_sum 'C17 H19 N S'
_chemical_name_systematic N-Phenyl-2-benzylthiobutanamide
_space_group_IT_number 4
_symmetry_cell_setting monoclinic
_symmetry_space_group_name_Hall 'P 2yb'
_symmetry_space_group_name_H-M 'P 1 21 1'
_cell_angle_alpha 90
_cell_angle_beta 119.00(3)
_cell_angle_gamma 90
_cell_formula_units_Z 4
_cell_length_a 9.560(5)
_cell_length_b 18.546(7)
_cell_length_c 9.671(3)
_cell_volume 1499.681
_diffrn_ambient_temperature 213
_exptl_crystal_colour colorless.
_exptl_crystal_density_diffrn 1.193
_exptl_crystal_description prism
_refine_ls_R_factor_gt 5.82
_refine_ls_wR_factor_gt 5.82
_cod_original_sg_symbol_H-M 'P 21'
_cod_original_formula_sum 'C17 H19 N1 S1'
_cod_database_code 1100242

loop_
_symmetry_equiv_pos_site_id
_symmetry_equiv_pos_as_xyz
1 x,y,z
2 -x,1/2+y,-z

loop_
_atom_site_label
_atom_site_type_symbol
_atom_site_fract_x
_atom_site_fract_y
_atom_site_fract_z
S1 S 0.55338(16) 0.72102(6) 0.71858(13)
C1 C 0.5267(6) 0.7101(3) 0.8731(5)
C2 C 0.6172(5) 0.7553(2) 1.0217(4)
H1 H 0.54170 0.74750 1.06290
H2? H 0.67570 0.78870 0.98790
C3 C 0.5889(5) 0.8336(2) 0.9945(4)
H3 H 0.64450 0.85720 1.09800
H4 H 0.64200 0.84930 0.93480
C4? C 0.5247(5) 0.8034(2) 0.0515(4)
H5? H 0.59420 0.82920 0.14970
H6? H 0.44710 0.77600 0.06900
C5 C 0.4288(4) 0.8620(2) 0.9145(4)
H7 H 0.43290 0.91400 0.90720
H8 H 0.37400 0.84950 0.97330
H9 H 0.37160 0.84160 0.80910
H10? H 0.36890 0.89360 0.94660
H11? H 0.35560 0.83730 0.81760
H12? H 0.50410 0.89020 0.89690
C6 C 0.7506(4) 0.7148(2) 1.1462(4)
H13 H 0.82720 0.70330 1.10950
H14 H 0.70930 0.66900 1.16260
C7 C 0.8385(5) 0.7537(2) 1.3038(5)
C8 C 0.7897(5) 0.7475(3) 1.4175(5)
H15 H 0.70180 0.71800 1.39710
C9 C 0.8675(5) 0.7836(3) 1.5590(5)
H16 H 0.83260 0.77900 1.63420
C10 C 0.9967(6) 0.8265(3) 1.5898(5)
H17 H 1.05090 0.85110 1.68660
C11 C 1.0462(6) 0.8332(3) 1.4793(6)
H18 H 1.13430 0.86260 1.50040
C12 C 0.9674(5) 0.7970(3) 1.3370(5)
H19 H 1.00250 0.80210 1.26200
N1 N 0.4284(5) 0.6609(2) 0.8798(5)
H20 H 0.406(11) 0.662(5) 0.960(11)
C13 C 0.3254(5) 0.6122(3) 0.7556(5)
C14 C 0.3463(5) 0.5398(3) 0.7799(5)
H21 H 0.42790 0.52170 0.87610
C15 C 0.2464(6) 0.4934(3) 0.6617(6)
H22 H 0.26130 0.44330 0.67700
C16 C 0.1239(6) 0.5198(3) 0.5204(6)
H23 H 0.05670 0.48810 0.43960
C17 C 0.1021(6) 0.5937(3) 0.5000(6)
H24 H 0.01790 0.61210 0.40580
C18 C 0.2030(6) 0.6402(3) 0.6169(6)
H25 H 0.18890 0.69030 0.60270
S2 S 0.52959(15) 0.56360(6) 0.21718(13)
C19 C 0.4980(5) 0.5782(2) 0.3696(5)
C20 C 0.5836(4) 0.5360(2) 0.5224(4)
H26 H 0.52450 0.54240 0.58200
C21 C 0.5885(5) 0.4563(2) 0.4910(5)
H27 H 0.65240 0.43140 0.59190
H28 H 0.64180 0.44970 0.42720
C22 C 0.4231(5) 0.4218(3) 0.4054(6)
H29 H 0.43350 0.37140 0.38480
H30 H 0.35850 0.44660 0.30600
H31 H 0.37210 0.42540 0.47080
C23 C 0.7544(5) 0.5664(3) 0.6232(5)
H32 H 0.81580 0.55810 0.56790
H33 H 0.74800 0.61860 0.63490
C24 C 0.8413(4) 0.5325(2) 0.7851(5)
C25 C 0.7887(5) 0.5439(3) 0.8947(5)
H34 H 0.69920 0.57350 0.86760
C26 C 0.8659(5) 0.5125(3) 1.0423(5)
H35 H 0.82770 0.52010 1.11420
C27 C 0.9980(5) 0.4703(3) 1.0847(5)
H36 H 1.05110 0.44930 1.18580
C28 C 1.0528(5) 0.4588(3) 0.9780(5)
H37 H 1.14350 0.43000 1.00610
C29 C 0.9738(5) 0.4899(3) 0.8304(5)
H38 H 1.01180 0.48160 0.75850
N2 N 0.4024(4) 0.63021(19) 0.3731(4)
H39 H 0.416(4) 0.6395(17) 0.483(4)
C30 C 0.3050(5) 0.6789(2) 0.2481(5)
C31 C 0.3238(5) 0.7517(3) 0.2756(5)
H40 H 0.40330 0.76920 0.37360
C32 C 0.2241(5) 0.7998(3) 0.1571(5)
H41 H 0.23510 0.84980 0.17540
C33 C 0.1107(6) 0.7734(3) 0.0149(5)
H42 H 0.04340 0.80580 -0.06440
C34 C 0.0931(6) 0.7022(3) -0.0146(6)
H43 H 0.01560 0.68540 -0.11440
C35 C 0.1895(6) 0.6530(3) 0.1027(6)
H44 H 0.17620 0.60320 0.08320

loop_
_atom_type_symbol
_atom_type_radius_bond
C 0.68
H 0.23
N 0.68
S 1.02
